data_4335343
loop_
_publ_author_name
'Vladimir B. Arion'
'Sonja Platzer'
'Peter Rapta'
'Peter Machata'
'Martin Breza'
'Daniel Vegh'
'Lothar Dunsch'
'Joshua Telser'
'Sergiu Shova'
'Tatiana C.O. Mac Leod'
'Armando J.L. Pombeiro'

_publ_section_title
;
 Marked Stabilization of Redox States and Enhanced Catalytic Activity in
 Galactose Oxidase Models Based on Transition Metal
 S-Methylisothiosemicarbazonates with -SR Group in Ortho Position to the
 Phenolic Oxygen
;
_journal_name_full 'Inorganic Chemistry'
_journal_page_first 7524
_journal_page_last 7540
_journal_paper_doi 10.1021/ic4004966
_journal_volume 52
_journal_year 2013
_chemical_formula_moiety '(C20 H25 N3 Ni O3 S2), 0.5(C5 H8 O2)'
_chemical_formula_sum 'C22.5 H29 N3 Ni O4 S2'
_chemical_formula_weight 528.32
_chemical_name_systematic
; 
[(9-(2'-oxy-3'-methylthio-5'-tert-butylphenyl)-6-methylthio-3-acetyl-5,7,8-
triazanona-3,6,8-trienato(-)-2'-olato(-) kappaO,kappaO',kappaN^5^, kappaN^8^)
nickel(II)] pentan-2,4-dione solvate 
;
_space_group_IT_number 56
_symmetry_cell_setting orthorhombic
_symmetry_space_group_name_Hall '-P 2ab 2ac'
_symmetry_space_group_name_H-M 'P c c n'
_atom_sites_solution_hydrogens geom
_atom_sites_solution_primary direct
_atom_sites_solution_secondary difmap
_audit_creation_method SHELXL-97
_cell_angle_alpha 90.00
_cell_angle_beta 90.00
_cell_angle_gamma 90.00
_cell_formula_units_Z 8
_cell_length_a 7.6021(5)
_cell_length_b 33.502(2)
_cell_length_c 20.6974(12)
_cell_measurement_reflns_used 9997
_cell_measurement_temperature 200(2)
_cell_measurement_theta_max 28.78
_cell_measurement_theta_min 2.43
_cell_volume 5271.3(6)
_computing_cell_refinement 'Bruker SAINT'
_computing_data_collection 'Bruker APEX2'
_computing_data_reduction 'Bruker SAINT'
_computing_molecular_graphics 'Bruker SHELXTL'
_computing_publication_material 'Bruker SHELXTL'
_computing_structure_refinement 'SHELXL-97 (Sheldrick, 1997)'
_computing_structure_solution 'SHELXS-97 (Sheldrick, 1990)'
_diffrn_ambient_temperature 200(2)
_diffrn_measured_fraction_theta_full 0.997
_diffrn_measured_fraction_theta_max 0.997
_diffrn_measurement_device_type 'Bruker APEX-II CCD'
_diffrn_measurement_method '\f and \w scans'
_diffrn_radiation_monochromator graphite
_diffrn_radiation_source 'fine-focus sealed tube'
_diffrn_radiation_type MoK\a
_diffrn_radiation_wavelength 0.71073
_diffrn_reflns_av_R_equivalents 0.0597
_diffrn_reflns_av_sigmaI/netI 0.0262
_diffrn_reflns_limit_h_max 9
_diffrn_reflns_limit_h_min -9
_diffrn_reflns_limit_k_max 39
_diffrn_reflns_limit_k_min -39
_diffrn_reflns_limit_l_max 23
_diffrn_reflns_limit_l_min -24
_diffrn_reflns_number 51552
_diffrn_reflns_theta_full 25.00
_diffrn_reflns_theta_max 25.00
_diffrn_reflns_theta_min 2.43
_exptl_absorpt_coefficient_mu 0.926
_exptl_absorpt_correction_T_max 0.9552
_exptl_absorpt_correction_T_min 0.9131
_exptl_absorpt_correction_type multi-scan
_exptl_absorpt_process_details SADABS
_exptl_crystal_colour red
_exptl_crystal_density_diffrn 1.331
_exptl_crystal_description plate
_exptl_crystal_F_000 2216
_exptl_crystal_size_max 0.10
_exptl_crystal_size_mid 0.10
_exptl_crystal_size_min 0.05
_refine_diff_density_max 2.216
_refine_diff_density_min -0.623
_refine_diff_density_rms 0.131
_refine_ls_extinction_method none
_refine_ls_goodness_of_fit_ref 1.063
_refine_ls_hydrogen_treatment constr
_refine_ls_matrix_type full
_refine_ls_number_parameters 280
_refine_ls_number_reflns 4629
_refine_ls_number_restraints 32
_refine_ls_restrained_S_all 1.062
_refine_ls_R_factor_all 0.0905
_refine_ls_R_factor_gt 0.0812
_refine_ls_shift/su_max 0.001
_refine_ls_shift/su_mean 0.000
_refine_ls_structure_factor_coef Fsqd
_refine_ls_weighting_details 'calc w=1/[\s^2^(Fo^2^)+(0.1167P)^2^+31.1989P] where P=(Fo^2^+2Fc^2^)/3'
_refine_ls_weighting_scheme calc
_refine_ls_wR_factor_gt 0.2256
_refine_ls_wR_factor_ref 0.2314
_reflns_number_gt 4014
_reflns_number_total 4629
_reflns_threshold_expression >2sigma(I)
_cod_data_source_file ic4004966_si_002_1.cif
_cod_data_source_block SOPL007
_cod_original_formula_sum 'C22.50 H29 N3 Ni O4 S2'
_cod_database_code 4335343

loop_
_symmetry_equiv_pos_as_xyz
'x, y, z'
'-x+1/2, -y+1/2, z'
'x+1/2, -y, -z+1/2'
'-x, y+1/2, -z+1/2'
'-x, -y, -z'
'x-1/2, y-1/2, -z'
'-x-1/2, y, z-1/2'
'x, -y-1/2, z-1/2'

loop_
_atom_site_label
_atom_site_type_symbol
_atom_site_fract_x
_atom_site_fract_y
_atom_site_fract_z
_atom_site_U_iso_or_equiv
_atom_site_adp_type
_atom_site_occupancy
_atom_site_symmetry_multiplicity
_atom_site_calc_flag
_atom_site_refinement_flags
_atom_site_disorder_assembly
_atom_site_disorder_group
Ni1 Ni 0.91316(9) 0.21427(2) 0.50936(3) 0.0286(3) Uani 1 1 d . . .
S1 S 1.1682(2) 0.32187(4) 0.43907(7) 0.0343(4) Uani 1 1 d . . .
S2 S 0.6468(2) 0.09458(5) 0.54314(9) 0.0457(4) Uani 1 1 d . . .
O1 O 0.7989(6) 0.16624(12) 0.50630(18) 0.0351(9) Uani 1 1 d . . .
O2 O 0.9214(6) 0.20871(12) 0.5985(2) 0.0400(10) Uani 1 1 d . . .
O3 O 1.0084(10) 0.2982(2) 0.7325(2) 0.083(2) Uani 1 1 d . . .
N1 N 0.9243(6) 0.22102(13) 0.4221(2) 0.0280(10) Uani 1 1 d . . .
N2 N 1.0050(6) 0.25596(13) 0.4001(2) 0.0289(10) Uani 1 1 d . . .
N3 N 1.0200(6) 0.26301(13) 0.5111(2) 0.0275(10) Uani 1 1 d . . .
C1 C 0.7655(7) 0.14549(16) 0.4542(3) 0.0320(12) Uani 1 1 d . . .
C2 C 0.6880(8) 0.10703(17) 0.4616(3) 0.0376(13) Uani 1 1 d . . .
C3 C 0.6536(9) 0.08306(18) 0.4088(3) 0.0427(15) Uani 1 1 d . . .
H3 H 0.6026 0.0575 0.4154 0.051 Uiso 1 1 calc R . .
C4 C 0.6921(9) 0.09552(18) 0.3455(3) 0.0430(15) Uani 1 1 d . A .
C5 C 0.7633(8) 0.13277(17) 0.3376(3) 0.0388(13) Uani 1 1 d . . .
H5 H 0.7885 0.1419 0.2952 0.047 Uiso 1 1 calc R . .
C6 C 0.8003(7) 0.15796(17) 0.3901(3) 0.0329(12) Uani 1 1 d . . .
C7 C 0.8756(7) 0.19580(17) 0.3771(3) 0.0318(12) Uani 1 1 d . . .
H7 H 0.8919 0.2033 0.3333 0.038 Uiso 1 1 calc R . .
C8 C 1.0543(7) 0.27733(16) 0.4490(3) 0.0278(11) Uani 1 1 d . . .
C9 C 1.0509(8) 0.28512(18) 0.5628(3) 0.0349(13) Uani 1 1 d . . .
H9 H 1.0942 0.3114 0.5559 0.042 Uiso 1 1 calc R . .
C10 C 1.0251(8) 0.27312(18) 0.6263(3) 0.0343(12) Uani 1 1 d . . .
C11 C 0.9675(8) 0.23363(19) 0.6409(3) 0.0378(13) Uani 1 1 d . . .
C12 C 0.9638(11) 0.2174(2) 0.7083(3) 0.0560(19) Uani 1 1 d . . .
H12A H 0.8630 0.2286 0.7316 0.084 Uiso 1 1 calc R . .
H12B H 1.0728 0.2247 0.7307 0.084 Uiso 1 1 calc R . .
H12C H 0.9532 0.1882 0.7067 0.084 Uiso 1 1 calc R . .
C13 C 1.0552(9) 0.3033(2) 0.6769(3) 0.0471(16) Uani 1 1 d . . .
C14 C 1.1446(12) 0.3421(2) 0.6604(3) 0.0572(19) Uani 1 1 d . . .
H14A H 1.0670 0.3581 0.6329 0.086 Uiso 1 1 calc R . .
H14B H 1.2546 0.3366 0.6374 0.086 Uiso 1 1 calc R . .
H14C H 1.1704 0.3568 0.7003 0.086 Uiso 1 1 calc R . .
C15 C 1.1894(9) 0.32299(19) 0.3525(3) 0.0428(15) Uani 1 1 d . . .
H15A H 1.2529 0.3472 0.3396 0.064 Uiso 1 1 calc R . .
H15B H 1.0722 0.3230 0.3328 0.064 Uiso 1 1 calc R . .
H15C H 1.2546 0.2994 0.3380 0.064 Uiso 1 1 calc R . .
C16 C 0.5621(11) 0.0446(2) 0.5369(4) 0.059(2) Uani 1 1 d . . .
H16A H 0.5351 0.0344 0.5802 0.089 Uiso 1 1 calc R . .
H16B H 0.6504 0.0274 0.5165 0.089 Uiso 1 1 calc R . .
H16C H 0.4548 0.0447 0.5107 0.089 Uiso 1 1 calc R . .
C17 C 0.6515(8) 0.06849(17) 0.2866(3) 0.059(2) Uani 1 1 d D . .
C18 C 0.8190(17) 0.0647(5) 0.2468(9) 0.080(2) Uiso 0.44 1 d PD A 1
H18A H 0.9144 0.0547 0.2743 0.120 Uiso 0.44 1 calc PR A 1
H18B H 0.8512 0.0909 0.2294 0.120 Uiso 0.44 1 calc PR A 1
H18C H 0.7993 0.0460 0.2111 0.120 Uiso 0.44 1 calc PR A 1
C19 C 0.5099(17) 0.0871(6) 0.2442(9) 0.080(2) Uiso 0.44 1 d PD A 1
H19A H 0.5289 0.1159 0.2414 0.120 Uiso 0.44 1 calc PR A 1
H19B H 0.3940 0.0818 0.2630 0.120 Uiso 0.44 1 calc PR A 1
H19C H 0.5158 0.0754 0.2008 0.120 Uiso 0.44 1 calc PR A 1
C20 C 0.592(2) 0.0268(3) 0.3058(11) 0.080(2) Uiso 0.44 1 d PD A 1
H20A H 0.6778 0.0151 0.3355 0.120 Uiso 0.44 1 calc PR A 1
H20B H 0.5819 0.0101 0.2671 0.120 Uiso 0.44 1 calc PR A 1
H20C H 0.4770 0.0284 0.3272 0.120 Uiso 0.44 1 calc PR A 1
C18X C 0.7642(17) 0.0777(4) 0.2277(6) 0.080(2) Uiso 0.56 1 d PD A 2
H18D H 0.7750 0.1067 0.2226 0.120 Uiso 0.56 1 calc PR A 2
H18E H 0.7089 0.0663 0.1891 0.120 Uiso 0.56 1 calc PR A 2
H18F H 0.8813 0.0660 0.2334 0.120 Uiso 0.56 1 calc PR A 2
C19X C 0.4601(12) 0.0757(5) 0.2686(8) 0.080(2) Uiso 0.56 1 d PD A 2
H19D H 0.3857 0.0717 0.3067 0.120 Uiso 0.56 1 calc PR A 2
H19E H 0.4251 0.0570 0.2346 0.120 Uiso 0.56 1 calc PR A 2
H19F H 0.4461 0.1031 0.2529 0.120 Uiso 0.56 1 calc PR A 2
C20X C 0.6731(18) 0.0245(3) 0.3026(8) 0.080(2) Uiso 0.56 1 d PD A 2
H20D H 0.6007 0.0178 0.3403 0.120 Uiso 0.56 1 calc PR A 2
H20E H 0.7968 0.0189 0.3123 0.120 Uiso 0.56 1 calc PR A 2
H20F H 0.6356 0.0083 0.2656 0.120 Uiso 0.56 1 calc PR A 2
O4 O 0.1538(15) 0.0906(4) 0.4244(5) 0.0749(16) Uiso 0.50 1 d PD . .
H4 H 0.1380 0.0738 0.3949 0.112 Uiso 0.50 1 calc PRD . .
O5 O 0.1075(16) 0.0256(4) 0.3664(5) 0.0749(16) Uiso 0.50 1 d PD . .
C21 C 0.1250(16) 0.0971(4) 0.5412(7) 0.0749(16) Uiso 0.50 1 d PD . .
H21A H 0.1640 0.1247 0.5353 0.112 Uiso 0.50 1 d PR . .
H21B H 0.2085 0.0830 0.5691 0.112 Uiso 0.50 1 d PR . .
H21C H 0.0083 0.0969 0.5613 0.112 Uiso 0.50 1 d PR . .
C22 C 0.1120(17) 0.0744(4) 0.4812(6) 0.0749(16) Uiso 0.50 1 d PD . .
C23 C 0.0574(13) 0.0354(4) 0.4815(7) 0.0749(16) Uiso 0.50 1 d PD . .
H23 H 0.0260 0.0224 0.5206 0.090 Uiso 0.50 1 d PR . .
C24 C 0.0483(18) 0.0154(4) 0.4210(6) 0.0749(16) Uiso 0.50 1 d PD . .
C25 C -0.011(2) -0.0264(4) 0.4242(8) 0.0749(16) Uiso 0.50 1 d PD . .
H25A H -0.0082 -0.0394 0.3817 0.112 Uiso 0.50 1 d PR . .
H25B H -0.1316 -0.0269 0.4410 0.112 Uiso 0.50 1 d PR . .
H25C H 0.0668 -0.0407 0.4539 0.112 Uiso 0.50 1 d PR . .

loop_
_atom_site_aniso_label
_atom_site_aniso_U_11
_atom_site_aniso_U_22
_atom_site_aniso_U_33
_atom_site_aniso_U_23
_atom_site_aniso_U_13
_atom_site_aniso_U_12
Ni1 0.0319(4) 0.0282(4) 0.0257(4) 0.0006(3) 0.0012(3) 0.0024(3)
S1 0.0368(8) 0.0304(7) 0.0356(7) -0.0032(5) 0.0019(6) -0.0033(6)
S2 0.0508(10) 0.0345(8) 0.0518(10) 0.0040(7) 0.0117(8) -0.0027(7)
O1 0.041(2) 0.030(2) 0.034(2) -0.0004(16) 0.0046(17) 0.0015(17)
O2 0.054(3) 0.038(2) 0.028(2) 0.0039(17) 0.0013(18) 0.0013(19)
O3 0.126(6) 0.091(4) 0.033(3) -0.016(3) 0.009(3) -0.024(4)
N1 0.028(2) 0.026(2) 0.030(2) -0.0011(18) 0.0000(18) -0.0002(18)
N2 0.031(2) 0.027(2) 0.029(2) 0.0001(18) -0.0003(19) 0.0002(19)
N3 0.029(2) 0.027(2) 0.026(2) 0.0004(17) 0.0002(18) 0.0022(19)
C1 0.028(3) 0.028(3) 0.041(3) 0.000(2) 0.001(2) 0.003(2)
C2 0.036(3) 0.029(3) 0.048(3) 0.003(3) 0.003(3) 0.003(2)
C3 0.046(4) 0.025(3) 0.057(4) -0.006(3) -0.002(3) 0.000(3)
C4 0.046(4) 0.031(3) 0.052(4) -0.006(3) -0.006(3) 0.004(3)
C5 0.043(3) 0.036(3) 0.038(3) -0.004(2) -0.004(3) 0.002(3)
C6 0.029(3) 0.034(3) 0.036(3) -0.001(2) -0.002(2) 0.005(2)
C7 0.030(3) 0.037(3) 0.029(3) 0.000(2) -0.002(2) 0.004(2)
C8 0.025(3) 0.030(3) 0.029(3) 0.002(2) 0.001(2) 0.004(2)
C9 0.028(3) 0.042(3) 0.035(3) -0.004(2) -0.003(2) 0.006(2)
C10 0.035(3) 0.039(3) 0.029(3) -0.001(2) -0.004(2) 0.004(2)
C11 0.036(3) 0.050(3) 0.027(3) -0.001(3) 0.000(2) 0.009(3)
C12 0.071(5) 0.064(5) 0.033(3) 0.008(3) 0.000(3) -0.001(4)
C13 0.054(4) 0.055(4) 0.032(3) -0.007(3) -0.005(3) 0.003(3)
C14 0.089(6) 0.045(4) 0.037(3) -0.011(3) -0.015(4) 0.001(4)
C15 0.050(4) 0.043(3) 0.035(3) 0.006(3) 0.004(3) -0.006(3)
C16 0.070(5) 0.036(4) 0.073(5) 0.012(3) 0.005(4) -0.012(3)
C17 0.077(5) 0.038(4) 0.061(5) -0.017(3) -0.016(4) -0.001(4)

loop_
_atom_type_symbol
_atom_type_description
_atom_type_scat_dispersion_real
_atom_type_scat_dispersion_imag
_atom_type_scat_source
C C 0.0033 0.0016 'International Tables Vol C Tables 4.2.6.8 and 6.1.1.4'
H H 0.0000 0.0000 'International Tables Vol C Tables 4.2.6.8 and 6.1.1.4'
N N 0.0061 0.0033 'International Tables Vol C Tables 4.2.6.8 and 6.1.1.4'
Ni Ni 0.3393 1.1124 'International Tables Vol C Tables 4.2.6.8 and 6.1.1.4'
O O 0.0106 0.0060 'International Tables Vol C Tables 4.2.6.8 and 6.1.1.4'
S S 0.1246 0.1234 'International Tables Vol C Tables 4.2.6.8 and 6.1.1.4'

loop_
_geom_angle_atom_site_label_1
_geom_angle_atom_site_label_2
_geom_angle_atom_site_label_3
_geom_angle
_geom_angle_site_symmetry_1
_geom_angle_site_symmetry_3
N1 Ni1 N3 83.58(19) . .
N1 Ni1 O1 95.57(18) . .
N3 Ni1 O1 177.92(19) . .
N1 Ni1 O2 175.2(2) . .
N3 Ni1 O2 93.14(19) . .
O1 Ni1 O2 87.83(18) . .
C8 S1 C15 100.4(3) . .
C2 S2 C16 102.4(3) . .
C1 O1 Ni1 126.0(4) . .
C11 O2 Ni1 129.5(4) . .
C7 N1 N2 115.6(5) . .
C7 N1 Ni1 127.7(4) . .
N2 N1 Ni1 116.6(3) . .
C8 N2 N1 109.6(4) . .
C9 N3 C8 121.3(5) . .
C9 N3 Ni1 126.6(4) . .
C8 N3 Ni1 111.8(3) . .
O1 C1 C6 125.4(5) . .
O1 C1 C2 118.2(5) . .
C6 C1 C2 116.4(5) . .
C3 C2 C1 121.3(6) . .
C3 C2 S2 125.8(5) . .
C1 C2 S2 112.9(5) . .
C2 C3 C4 121.7(6) . .
C2 C3 H3 119.2 . .
C4 C3 H3 119.2 . .
C5 C4 C3 117.6(6) . .
C5 C4 C17 121.1(6) . .
C3 C4 C17 121.2(5) . .
C4 C5 C6 122.3(6) . .
C4 C5 H5 118.8 . .
C6 C5 H5 118.8 . .
C5 C6 C1 120.7(5) . .
C5 C6 C7 118.2(5) . .
C1 C6 C7 121.1(5) . .
N1 C7 C6 123.8(5) . .
N1 C7 H7 118.1 . .
C6 C7 H7 118.1 . .
N2 C8 N3 118.4(5) . .
N2 C8 S1 121.8(4) . .
N3 C8 S1 119.8(4) . .
N3 C9 C10 125.4(6) . .
N3 C9 H9 117.3 . .
C10 C9 H9 117.3 . .
C9 C10 C11 120.8(5) . .
C9 C10 C13 116.9(6) . .
C11 C10 C13 122.2(5) . .
O2 C11 C10 123.5(5) . .
O2 C11 C12 113.7(6) . .
C10 C11 C12 122.8(6) . .
C11 C12 H12A 109.5 . .
C11 C12 H12B 109.5 . .
H12A C12 H12B 109.5 . .
C11 C12 H12C 109.5 . .
H12A C12 H12C 109.5 . .
H12B C12 H12C 109.5 . .
O3 C13 C10 122.2(7) . .
O3 C13 C14 117.8(6) . .
C10 C13 C14 120.0(6) . .
C13 C14 H14A 109.5 . .
C13 C14 H14B 109.5 . .
H14A C14 H14B 109.5 . .
C13 C14 H14C 109.5 . .
H14A C14 H14C 109.5 . .
H14B C14 H14C 109.5 . .
S1 C15 H15A 109.5 . .
S1 C15 H15B 109.5 . .
H15A C15 H15B 109.5 . .
S1 C15 H15C 109.5 . .
H15A C15 H15C 109.5 . .
H15B C15 H15C 109.5 . .
S2 C16 H16A 109.5 . .
S2 C16 H16B 109.5 . .
H16A C16 H16B 109.5 . .
S2 C16 H16C 109.5 . .
H16A C16 H16C 109.5 . .
H16B C16 H16C 109.5 . .
C18X C17 C20X 108.1(5) . .
C18X C17 C20 124.3(11) . .
C18X C17 C19 81.6(7) . .
C20X C17 C19 126.8(11) . .
C20 C17 C19 108.4(6) . .
C18X C17 C19X 108.1(5) . .
C20X C17 C19X 108.1(5) . .
C20 C17 C19X 85.6(8) . .
C20X C17 C18 86.9(7) . .
C20 C17 C18 108.3(6) . .
C19 C17 C18 108.3(6) . .
C19X C17 C18 133.0(9) . .
C18X C17 C4 113.6(8) . .
C20X C17 C4 111.9(8) . .
C20 C17 C4 112.9(10) . .
C19 C17 C4 110.8(10) . .
C19X C17 C4 106.9(8) . .
C18 C17 C4 107.9(9) . .
C17 C18 H18A 109.5 . .
C17 C18 H18B 109.5 . .
H18A C18 H18B 109.5 . .
C17 C18 H18C 109.5 . .
H18A C18 H18C 109.5 . .
H18B C18 H18C 109.5 . .
C17 C19 H19A 109.5 . .
C17 C19 H19B 109.5 . .
H19A C19 H19B 109.5 . .
C17 C19 H19C 109.5 . .
H19A C19 H19C 109.5 . .
H19B C19 H19C 109.5 . .
C17 C20 H20A 109.5 . .
C17 C20 H20B 109.5 . .
H20A C20 H20B 109.5 . .
C17 C20 H20C 109.5 . .
H20A C20 H20C 109.5 . .
H20B C20 H20C 109.5 . .
C17 C18X H18D 109.5 . .
C17 C18X H18E 109.5 . .
H18D C18X H18E 109.5 . .
C17 C18X H18F 109.5 . .
H18D C18X H18F 109.5 . .
H18E C18X H18F 109.5 . .
C17 C19X H19D 109.5 . .
C17 C19X H19E 109.5 . .
H19D C19X H19E 109.5 . .
C17 C19X H19F 109.5 . .
H19D C19X H19F 109.5 . .
H19E C19X H19F 109.5 . .
C17 C20X H20D 109.5 . .
C17 C20X H20E 109.5 . .
H20D C20X H20E 109.5 . .
C17 C20X H20F 109.5 . .
H20D C20X H20F 109.5 . .
H20E C20X H20F 109.5 . .
C22 O4 H4 109.5 . .
C22 C21 H21A 113.9 . .
C22 C21 H21B 107.1 . .
H21A C21 H21B 109.5 . .
C22 C21 H21C 107.2 . .
H21A C21 H21C 109.5 . .
H21B C21 H21C 109.5 . .
O4 C22 C23 117.7(13) . .
O4 C22 C21 121.5(13) . .
C23 C22 C21 120.8(10) . .
C22 C23 C24 117.4(13) . .
C22 C23 C25 101.6(9) . 5_556
C24 C23 C25 141.0(10) . 5_556
C22 C23 H23 121.1 . .
C24 C23 H23 121.5 . .
O5 C24 C23 129.9(13) . .
O5 C24 C25 114.1(13) . .
C23 C24 C25 115.1(9) . .
C24 C25 C23 103.9(10) . 5_556
C24 C25 H25A 112.0 . .
C23 C25 H25A 144.1 5_556 .
C24 C25 H25B 108.5 . .
C23 C25 H25B 59.2 5_556 .
H25A C25 H25B 109.5 . .
C24 C25 H25C 107.9 . .
C23 C25 H25C 54.6 5_556 .
H25A C25 H25C 109.5 . .
H25B C25 H25C 109.5 . .

loop_
_geom_bond_atom_site_label_1
_geom_bond_atom_site_label_2
_geom_bond_distance
_geom_bond_site_symmetry_2
Ni1 N1 1.822(5) .
Ni1 N3 1.824(4) .
Ni1 O1 1.829(4) .
Ni1 O2 1.855(4) .
S1 C8 1.738(6) .
S1 C15 1.799(6) .
S2 C2 1.767(6) .
S2 C16 1.800(7) .
O1 C1 1.308(7) .
O2 C11 1.262(7) .
O3 C13 1.216(9) .
N1 C7 1.311(7) .
N1 N2 1.398(6) .
N2 C8 1.295(7) .
N3 C9 1.322(7) .
N3 C8 1.397(7) .
C1 C6 1.416(8) .
C1 C2 1.425(8) .
C2 C3 1.381(9) .
C3 C4 1.405(10) .
C3 H3 0.9500 .
C4 C5 1.370(9) .
C4 C17 1.550(9) .
C5 C6 1.404(8) .
C5 H5 0.9500 .
C6 C7 1.417(8) .
C7 H7 0.9500 .
C9 C10 1.389(8) .
C9 H9 0.9500 .
C10 C11 1.426(9) .
C10 C13 1.473(9) .
C11 C12 1.497(9) .
C12 H12A 0.9800 .
C12 H12B 0.9800 .
C12 H12C 0.9800 .
C13 C14 1.506(10) .
C14 H14A 0.9800 .
C14 H14B 0.9800 .
C14 H14C 0.9800 .
C15 H15A 0.9800 .
C15 H15B 0.9800 .
C15 H15C 0.9800 .
C16 H16A 0.9800 .
C16 H16B 0.9800 .
C16 H16C 0.9800 .
C17 C18X 1.521(7) .
C17 C20X 1.521(7) .
C17 C20 1.521(7) .
C17 C19 1.521(7) .
C17 C19X 1.521(7) .
C17 C18 1.521(7) .
C18 H18A 0.9800 .
C18 H18B 0.9800 .
C18 H18C 0.9800 .
C19 H19A 0.9800 .
C19 H19B 0.9800 .
C19 H19C 0.9800 .
C20 H20A 0.9800 .
C20 H20B 0.9800 .
C20 H20C 0.9800 .
C18X H18D 0.9800 .
C18X H18E 0.9800 .
C18X H18F 0.9800 .
C19X H19D 0.9800 .
C19X H19E 0.9800 .
C19X H19F 0.9800 .
C20X H20D 0.9800 .
C20X H20E 0.9800 .
C20X H20F 0.9800 .
O4 C22 1.332(9) .
O4 H4 0.8400 .
O5 C24 1.263(9) .
C21 C22 1.460(9) .
C21 H21A 0.9800 .
C21 H21B 0.9800 .
C21 H21C 0.9800 .
C22 C23 1.371(9) .
C23 C24 1.423(9) .
C23 C25 2.01(2) 5_556
C23 H23 0.9500 .
C24 C25 1.474(9) .
C25 C23 2.01(2) 5_556
C25 H25A 0.9800 .
C25 H25B 0.9800 .
C25 H25C 0.9800 .

loop_
_geom_torsion_atom_site_label_1
_geom_torsion_atom_site_label_2
_geom_torsion_atom_site_label_3
_geom_torsion_atom_site_label_4
_geom_torsion
_geom_torsion_site_symmetry_1
_geom_torsion_site_symmetry_4
N1 Ni1 O1 C1 6.8(5) . .
O2 Ni1 O1 C1 -169.8(5) . .
N3 Ni1 O2 C11 7.2(5) . .
O1 Ni1 O2 C11 -171.0(5) . .
N3 Ni1 N1 C7 176.8(5) . .
O1 Ni1 N1 C7 -5.1(5) . .
N3 Ni1 N1 N2 1.6(4) . .
O1 Ni1 N1 N2 179.7(4) . .
C7 N1 N2 C8 -176.9(5) . .
Ni1 N1 N2 C8 -1.1(5) . .
N1 Ni1 N3 C9 172.7(5) . .
O2 Ni1 N3 C9 -10.8(5) . .
N1 Ni1 N3 C8 -1.7(4) . .
O2 Ni1 N3 C8 174.8(4) . .
Ni1 O1 C1 C6 -5.0(8) . .
Ni1 O1 C1 C2 174.8(4) . .
O1 C1 C2 C3 -178.2(5) . .
C6 C1 C2 C3 1.7(8) . .
O1 C1 C2 S2 1.0(7) . .
C6 C1 C2 S2 -179.1(4) . .
C16 S2 C2 C3 2.1(7) . .
C16 S2 C2 C1 -177.1(5) . .
C1 C2 C3 C4 -0.4(10) . .
S2 C2 C3 C4 -179.6(5) . .
C2 C3 C4 C5 -0.9(10) . .
C2 C3 C4 C17 -179.5(6) . .
C3 C4 C5 C6 1.0(9) . .
C17 C4 C5 C6 179.6(5) . .
C4 C5 C6 C1 0.3(9) . .
C4 C5 C6 C7 179.3(6) . .
O1 C1 C6 C5 178.3(5) . .
C2 C1 C6 C5 -1.6(8) . .
O1 C1 C6 C7 -0.7(9) . .
C2 C1 C6 C7 179.4(5) . .
N2 N1 C7 C6 176.6(5) . .
Ni1 N1 C7 C6 1.3(8) . .
C5 C6 C7 N1 -176.4(5) . .
C1 C6 C7 N1 2.7(9) . .
N1 N2 C8 N3 -0.3(7) . .
N1 N2 C8 S1 177.1(4) . .
C9 N3 C8 N2 -173.1(5) . .
Ni1 N3 C8 N2 1.6(6) . .
C9 N3 C8 S1 9.4(7) . .
Ni1 N3 C8 S1 -175.9(3) . .
C15 S1 C8 N2 -2.0(5) . .
C15 S1 C8 N3 175.4(4) . .
C8 N3 C9 C10 -178.3(5) . .
Ni1 N3 C9 C10 7.8(8) . .
N3 C9 C10 C11 2.7(9) . .
N3 C9 C10 C13 -175.7(6) . .
Ni1 O2 C11 C10 0.1(9) . .
Ni1 O2 C11 C12 -177.4(5) . .
C9 C10 C11 O2 -6.8(9) . .
C13 C10 C11 O2 171.5(6) . .
C9 C10 C11 C12 170.6(6) . .
C13 C10 C11 C12 -11.2(10) . .
C9 C10 C13 O3 167.2(7) . .
C11 C10 C13 O3 -11.1(11) . .
C9 C10 C13 C14 -12.0(9) . .
C11 C10 C13 C14 169.6(6) . .
C5 C4 C17 C18X 25.3(9) . .
C3 C4 C17 C18X -156.1(7) . .
C5 C4 C17 C20X 148.1(7) . .
C3 C4 C17 C20X -33.4(8) . .
C5 C4 C17 C20 173.8(8) . .
C3 C4 C17 C20 -7.6(9) . .
C5 C4 C17 C19 -64.4(9) . .
C3 C4 C17 C19 114.1(8) . .
C5 C4 C17 C19X -93.8(8) . .
C3 C4 C17 C19X 84.8(8) . .
C5 C4 C17 C18 54.1(9) . .
C3 C4 C17 C18 -127.4(8) . .
O4 C22 C23 C24 -1(2) . .
C21 C22 C23 C24 180.00(3) . .
O4 C22 C23 C25 -179.6(11) . 5_556
C21 C22 C23 C25 0.9(17) . 5_556
C22 C23 C24 O5 12(2) . .
C25 C23 C24 O5 -169.4(17) 5_556 .
C22 C23 C24 C25 180.00(4) . .
C25 C23 C24 C25 -1(3) 5_556 .
O5 C24 C25 C23 170.9(13) . 5_556
C23 C24 C25 C23 0.9(17) . 5_556
